data_7200722
loop_
_publ_author_name
'Verdan, Simon'
'Melich, Xavier'
'Bernardinelli, G\'erald'
'Williams, Alan F.'

_publ_section_title
;
 Molecular bricklaying II. : Anion and chain length effects in
 bisbenzimidazolonium salts
;
_journal_issue 7
_journal_name_full CrystEngComm
_journal_page_first 1416
_journal_paper_doi 10.1039/b820737b
_journal_volume 11
_journal_year 2009
_chemical_formula_moiety 'C19 H22 N4, 2(H2 O), 2 Cl'
_chemical_formula_sum 'C19 H26 Cl2 N4 O2'
_chemical_formula_weight 413.4
_space_group_IT_number 15
_symmetry_cell_setting monoclinic
_symmetry_space_group_name_Hall '-C 2yc'
_symmetry_space_group_name_H-M 'C 1 2/c 1'
_cell_angle_alpha 90.00000
_cell_angle_beta 109.661(9)
_cell_angle_gamma 90.00000
_cell_formula_units_Z 4
_cell_length_a 11.3088(9)
_cell_length_b 14.4566(12)
_cell_length_c 13.4445(12)
_cell_measurement_reflns_used 5902
_cell_measurement_temperature 200
_cell_measurement_theta_max 27.9
_cell_measurement_theta_min 2.5
_cell_volume 2069.9(3)
_computing_cell_refinement 'CELL (Stoe & Cie, 1999)'
_computing_data_collection 'EXPOSE (Stoe & Cie, 1999)'
_computing_data_reduction 'XRED (Stoe & Cie, 1999)'
_computing_molecular_graphics xtal_gx3
_computing_publication_material xtal_CIFIO
_computing_structure_refinement xtal_CRYLSQ
_computing_structure_solution SIR97
_diffrn_detector_area_resol_mean 6
_diffrn_measured_fraction_theta_full 1.0
_diffrn_measured_fraction_theta_max 1.0
_diffrn_measurement_device_type 'Stoe Ipds'
_diffrn_measurement_method \f
_diffrn_radiation_type MoK\a
_diffrn_radiation_wavelength .71073
_diffrn_reflns_av_R_equivalents .057
_diffrn_reflns_limit_h_max 14
_diffrn_reflns_limit_h_min -14
_diffrn_reflns_limit_k_max 19
_diffrn_reflns_limit_k_min -19
_diffrn_reflns_limit_l_max 17
_diffrn_reflns_limit_l_min -17
_diffrn_reflns_number 11032
_diffrn_reflns_theta_full 27.9
_diffrn_reflns_theta_max 27.9
_diffrn_standards_decay_% 0
_exptl_absorpt_coefficient_mu .335
_exptl_absorpt_correction_T_max .967
_exptl_absorpt_correction_T_min .9311
_exptl_absorpt_correction_type numerical
_exptl_absorpt_process_details 'XRED; Stoe & Cie, 1999'
_exptl_crystal_colour colorless
_exptl_crystal_density_diffrn 1.326
_exptl_crystal_density_meas ?
_exptl_crystal_description prism
_exptl_crystal_F_000 872
_exptl_crystal_size_max .27
_exptl_crystal_size_mid .14
_exptl_crystal_size_min .11
_refine_diff_density_max .339
_refine_diff_density_min -.209
_refine_ls_abs_structure_details none
_refine_ls_extinction_method none
_refine_ls_goodness_of_fit_ref 1.07(2)
_refine_ls_hydrogen_treatment refxyz
_refine_ls_number_parameters 162
_refine_ls_number_reflns 1437
_refine_ls_R_factor_gt .029
_refine_ls_shift/su_max .0003
_refine_ls_structure_factor_coef F
_refine_ls_weighting_details \w=1/[\s^2^(Fo)+0.0001(Fo^2^)]
_refine_ls_weighting_scheme calc
_refine_ls_wR_factor_ref .029
_reflns_number_gt 1367
_reflns_number_total 2484
_reflns_threshold_expression 'refl observed if Fo > 3.99 \s(Fo)'
_cod_data_source_file b820737b.txt
_cod_data_source_block XAME
_cod_depositor_comments
;
The following automatic conversions were performed:

'_exptl_crystal_density_meas' value 'not_measured' was changed to '?'
- the value is perceived as not measured.

Automatic conversion script
Id: cif_fix_values 3008 2015-01-20 13:52:24Z robertas 
;
_cod_original_sg_symbol_H-M 'C 2/c'
_cod_database_code 7200722

loop_
_symmetry_equiv_pos_as_xyz
+x,+y,+z
-x,+y,1/2-z
-x,-y,-z
+x,-y,1/2+z
1/2+x,1/2+y,+z
1/2-x,1/2+y,1/2-z
1/2-x,1/2-y,-z
1/2+x,1/2-y,1/2+z

loop_
_atom_site_label
_atom_site_fract_x
_atom_site_fract_y
_atom_site_fract_z
_atom_site_U_iso_or_equiv
_atom_site_occupancy
_atom_site_adp_type
Cl .48756(5) .32786(4) .57168(5) .0421(3) 1.00000 Uani
N1 .12759(15) .49080(12) .65968(12) .0286(8) 1.00000 Uani
N2 .03091(15) .62291(12) .63156(12) .0303(8) 1.00000 Uani
C1 .14356(18) .58232(13) .66222(14) .0283(10) 1.00000 Uani
C2 -.00054(17) .47102(13) .62620(14) .0282(10) 1.00000 Uani
C3 -.0662(2) .38822(15) .61126(15) .0354(11) 1.00000 Uani
C4 -.1955(3) .39495(16) .57901(16) .0390(12) 1.00000 Uani
C5 -.2576(2) .48009(16) .55987(15) .0377(11) 1.00000 Uani
C6 -.19264(19) .56226(16) .57353(15) .0334(10) 1.00000 Uani
C7 -.06203(18) .55581(13) .60799(13) .0280(9) 1.00000 Uani
C8 .26470(19) .63331(14) .69427(19) .0340(10) 1.00000 Uani
C9 .38146(18) .57298(14) .72364(17) .0305(10) 1.00000 Uani
C10 .50000 .6306(3) .75000 .0389(15) 1.00000 Uani
O1w .29680(15) .34687(10) .70229(14) .0408(8) 1.00000 Uani
H01 .181(3) .4497(15) .6758(16) .04000 1.00000 Uiso
H02 .021(2) .6840(15) .6211(16) .04000 1.00000 Uiso
H3 -.026(2) .3313(15) .6206(15) .04000 1.00000 Uiso
H4 -.241(3) .3409(15) .5647(16) .04000 1.00000 Uiso
H5 -.344(3) .4799(14) .5383(15) .04000 1.00000 Uiso
H6 -.231(2) .6179(15) .5587(16) .04000 1.00000 Uiso
H81 .264(2) .6715(15) .6361(16) .04000 1.00000 Uiso
H82 .2658(19) .6724(15) .7551(16) .04000 1.00000 Uiso
H91 .3879(19) .5345(14) .7835(16) .04000 1.00000 Uiso
H92 .3767(19) .5309(15) .6665(16) .04000 1.00000 Uiso
H10 .496(2) .6698(14) .6898(15) .04000 1.00000 Uiso
H1w .348(3) .3463(15) .7648(18) .04000 1.00000 Uiso
H2w .338(3) .3416(16) .6646(18) .04000 1.00000 Uiso

loop_
_atom_site_aniso_label
_atom_site_aniso_U_11
_atom_site_aniso_U_22
_atom_site_aniso_U_33
_atom_site_aniso_U_12
_atom_site_aniso_U_13
_atom_site_aniso_U_23
Cl .0301(3) .0377(3) .0555(4) .0040(3) .0107(3) .0081(3)
N1 .0220(9) .0304(10) .0319(9) .0057(7) .0071(7) .0031(7)
N2 .0255(9) .0298(9) .0352(9) .0049(8) .0098(7) .0048(7)
C1 .0249(11) .0321(11) .0275(10) .0043(9) .0083(8) .0025(8)
C2 .0232(11) .0379(11) .0228(9) .0021(9) .0072(8) .0038(8)
C3 .0358(13) .0358(12) .0351(12) -.0005(10) .0127(9) .0034(9)
C4 .0353(13) .0467(13) .0351(12) -.0121(11) .0122(10) -.0016(10)
C5 .0232(11) .0606(15) .0287(11) -.0017(11) .0080(9) .0022(10)
C6 .0255(11) .0476(13) .0267(10) .0074(10) .0081(8) .0046(9)
C7 .0253(10) .0358(11) .0242(10) .0010(9) .0100(8) .0025(8)
C8 .0265(11) .0342(11) .0412(12) .0013(9) .0109(9) .0006(10)
C9 .0237(11) .0315(11) .0348(11) .0013(9) .0079(9) .0003(9)
C10 .0280(16) .0342(17) .0513(19) .00000 .0092(14) .00000
O1w .0309(9) .0421(9) .0484(10) .0056(7) .0122(7) .0042(8)

loop_
_atom_type_symbol
_atom_type_scat_source
_atom_type_scat_dispersion_real
_atom_type_scat_dispersion_imag
C Int._Tables_Vol_IV_Tables_2.2B_and_2.3.1 .002 .002
H Int._Tables_Vol_IV_Tables_2.2B_and_2.3.1 0 0
N Int._Tables_Vol_IV_Tables_2.2B_and_2.3.1 .004 .003
O Int._Tables_Vol_IV_Tables_2.2B_and_2.3.1 .008 .006
Cl Int._Tables_Vol_IV_Tables_2.2B_and_2.3.1 .132 .159

loop_
_geom_angle_atom_site_label_1
_geom_angle_atom_site_label_2
_geom_angle_atom_site_label_3
_geom_angle_site_symmetry_1
_geom_angle_site_symmetry_2
_geom_angle_site_symmetry_3
_geom_angle
C1 N1 C2 . . . 109.18(16)
C1 N1 H01 . . . 128.7(16)
C2 N1 H01 . . . 122.1(16)
C1 N2 C7 . . . 109.53(16)
C1 N2 H02 . . . 122.5(15)
C7 N2 H02 . . . 127.5(14)
N1 C1 N2 . . . 108.72(17)
N1 C1 C8 . . . 127.07(17)
N2 C1 C8 . . . 124.21(17)
N1 C2 C3 . . . 132.17(18)
N1 C2 C7 . . . 106.26(16)
C3 C2 C7 . . . 121.58(18)
C2 C3 C4 . . . 116.32(19)
C2 C3 H3 . . . 122.1(14)
C4 C3 H3 . . . 121.6(14)
C3 C4 C5 . . . 122.2(3)
C3 C4 H4 . . . 117.7(14)
C5 C4 H4 . . . 119.9(14)
C4 C5 C6 . . . 121.6(2)
C4 C5 H5 . . . 118.0(13)
C6 C5 H5 . . . 120.4(13)
C5 C6 C7 . . . 116.41(19)
C5 C6 H6 . . . 123.1(14)
C7 C6 H6 . . . 120.5(14)
N2 C7 C2 . . . 106.32(16)
N2 C7 C6 . . . 131.76(18)
C2 C7 C6 . . . 121.92(18)
C1 C8 C9 . . . 115.24(17)
C1 C8 H81 . . . 107.0(12)
C1 C8 H82 . . . 106.1(13)
C9 C8 H81 . . . 108.5(14)
C9 C8 H82 . . . 110.1(11)
H81 C8 H82 . . . 109.9(18)
C8 C9 C10 . . . 111.60(17)
C8 C9 H91 . . . 111.4(14)
C8 C9 H92 . . . 110.1(12)
C10 C9 H91 . . . 108.1(12)
C10 C9 H92 . . . 109.9(14)
H91 C9 H92 . . . 105.6(18)
C9 C10 H10 . . . 109.8(12)
C9 C10 C9 . . 2_656 113.3(3)
C9 C10 H10 . . 2_656 107.4(14)
H10 C10 C9 . . 2_656 107.4(14)
H10 C10 H10 . . 2_656 109.1(18)
C9 C10 H10 2_656 . 2_656 109.8(12)
H1w O1w H2w . . . 106(3)

loop_
_geom_bond_atom_site_label_1
_geom_bond_atom_site_label_2
_geom_bond_site_symmetry_1
_geom_bond_site_symmetry_2
_geom_bond_distance
N1 C1 . . 1.334(3)
N1 C2 . . 1.395(3)
N1 H01 . . .83(3)
N2 C1 . . 1.336(3)
N2 C7 . . 1.386(3)
N2 H02 . . .90(3)
C1 C8 . . 1.486(3)
C2 C3 . . 1.387(3)
C2 C7 . . 1.390(3)
C3 C4 . . 1.381(4)
C3 H3 . . .93(3)
C4 C5 . . 1.397(4)
C4 H4 . . .92(3)
C5 C6 . . 1.376(4)
C5 H5 . . .92(3)
C6 C7 . . 1.394(3)
C6 H6 . . .90(3)
C8 C9 . . 1.520(3)
C8 H81 . . .95(3)
C8 H82 . . .99(3)
C9 C10 . . 1.515(3)
C9 H91 . . .96(3)
C9 H92 . . .97(3)
C10 H10 . . .98(3)
C10 H10 . 2_656 .98(3)
O1w H1w . . .84(2)
O1w H2w . . .80(3)

loop_
_geom_hbond_atom_site_label_D
_geom_hbond_atom_site_label_H
_geom_hbond_atom_site_label_A
_geom_hbond_site_symmetry_D
_geom_hbond_site_symmetry_H
_geom_hbond_site_symmetry_A
_geom_hbond_distance_DH
_geom_hbond_distance_HA
_geom_hbond_distance_DA
_geom_hbond_angle_DHA
N1 H01 O1w . . . 0.83(2) 1.93(2) 2.754(2) 174(2)
O1w H1w Cl 1_555 1_555 2_656 0.84(2) 2.37(2) 3.205(2) 170(2)
O1w H2w Cl . . . 0.80(3) 2.42(3) 3.219(2) 172(2)
N2 H02 Cl 1_555 1_555 5_455 0.90(2) 2.18(2) 3.066(2) 172(2)

loop_
_geom_torsion_atom_site_label_1
_geom_torsion_atom_site_label_2
_geom_torsion_atom_site_label_3
_geom_torsion_atom_site_label_4
_geom_torsion_site_symmetry_1
_geom_torsion_site_symmetry_2
_geom_torsion_site_symmetry_3
_geom_torsion_site_symmetry_4
_geom_torsion
C2 N1 C1 N2 . . . . -.1(3)
C2 N1 C1 C8 . . . . 179.4(3)
H01 N1 C1 N2 . . . . -179(3)
H01 N1 C1 C8 . . . . 0(3)
C1 N1 C2 C3 . . . . -179.3(3)
C1 N1 C2 C7 . . . . .2(3)
H01 N1 C2 C3 . . . . -.6(19)
H01 N1 C2 C7 . . . . 178.9(19)
C7 N2 C1 N1 . . . . -.1(3)
C7 N2 C1 C8 . . . . -179.6(2)
H02 N2 C1 N1 . . . . -173.2(17)
H02 N2 C1 C8 . . . . 7.4(17)
C1 N2 C7 C2 . . . . .2(3)
C1 N2 C7 C6 . . . . 179.7(3)
H02 N2 C7 C2 . . . . 172.9(19)
H02 N2 C7 C6 . . . . -7.6(19)
N1 C1 C8 C9 . . . . 2.1(4)
N1 C1 C8 H81 . . . . 122.7(15)
N1 C1 C8 H82 . . . . -120.1(12)
N2 C1 C8 C9 . . . . -178.5(2)
N2 C1 C8 H81 . . . . -57.9(15)
N2 C1 C8 H82 . . . . 59.3(12)
N1 C2 C3 C4 . . . . 178.5(3)
N1 C2 C3 H3 . . . . -3.0(16)
C7 C2 C3 C4 . . . . -1.0(3)
C7 C2 C3 H3 . . . . 177.4(16)
N1 C2 C7 N2 . . . . -.3(3)
N1 C2 C7 C6 . . . . -179.83(18)
C3 C2 C7 N2 . . . . 179.34(18)
C3 C2 C7 C6 . . . . -.2(3)
C2 C3 C4 C5 . . . . 1.5(4)
C2 C3 C4 H4 . . . . 176.3(16)
H3 C3 C4 C5 . . . . -176.9(16)
H3 C3 C4 H4 . . . . -2(3)
C3 C4 C5 C6 . . . . -.8(4)
C3 C4 C5 H5 . . . . 179.8(16)
H4 C4 C5 C6 . . . . -175.6(16)
H4 C4 C5 H5 . . . . 5(3)
C4 C5 C6 C7 . . . . -.4(4)
C4 C5 C6 H6 . . . . 177.0(17)
H5 C5 C6 C7 . . . . 179.0(16)
H5 C5 C6 H6 . . . . -4(3)
C5 C6 C7 N2 . . . . -178.5(3)
C5 C6 C7 C2 . . . . .9(3)
H6 C6 C7 N2 . . . . 4.0(17)
H6 C6 C7 C2 . . . . -176.6(16)
C1 C8 C9 C10 . . . . 177.21(17)
C1 C8 C9 H91 . . . . -61.9(13)
C1 C8 C9 H92 . . . . 54.9(15)
H81 C8 C9 C10 . . . . 57.4(13)
H81 C8 C9 H91 . . . . 178.3(18)
H81 C8 C9 H92 . . . . -65.0(19)
H82 C8 C9 C10 . . . . -62.9(15)
H82 C8 C9 H91 . . . . 58.0(19)
H82 C8 C9 H92 . . . . 175(2)
C8 C9 C10 H10 . . . . -58.1(14)
C8 C9 C10 C9 . . . 2_656 -178.15(17)
C8 C9 C10 H10 . . . 2_656 60.4(12)
H91 C9 C10 H10 . . . . 179(2)
H91 C9 C10 C9 . . . 2_656 59.1(15)
H91 C9 C10 H10 . . . 2_656 -62.4(19)
H92 C9 C10 H10 . . . . 64.4(19)
H92 C9 C10 C9 . . . 2_656 -55.7(13)
H92 C9 C10 H10 . . . 2_656 -177.1(17)
